data_7010235
loop_
_publ_author_name
'Kato, Masako'
'Takahashi, Junko'
'Sugimoto, Yukihiro'
'Kosuge, Chizuko'
'Kishi, Shinobu'
'Yano, Shigenobu'

_publ_section_title
;
 Selective formation of integrated stacks of
 (\a-diimine)(ethylenediamine)platinum(II) and neutral \p systems of
 the phenanthrene type&#x200A;&#x2020;
;
_journal_issue 5
_journal_name_full 'Journal of the Chemical Society, Dalton Transactions'
_journal_page_first 747
_journal_paper_doi 10.1039/b007292n
_journal_year 2001
_chemical_formula_moiety 'C26 H26 F12 N4 P2 Pt '
_chemical_formula_sum 'C26 H26 F12 N4 P2 Pt'
_chemical_formula_weight 879.54
_space_group_IT_number 2
_symmetry_cell_setting triclinic
_symmetry_Int_Tables_number 2
_symmetry_space_group_name_Hall '-P 1'
_symmetry_space_group_name_H-M 'P -1'
_audit_creation_date 'Wed Aug 24 11:38:45 2000'
_audit_creation_method 'from TEXRAY.INF file'
_cell_angle_alpha 97.21(4)
_cell_angle_beta 105.97(3)
_cell_angle_gamma 86.52(3)
_cell_formula_units_Z 2
_cell_length_a 11.762(4)
_cell_length_b 19.455(8)
_cell_length_c 6.903(3)
_cell_measurement_reflns_used 24
_cell_measurement_temperature 294.5
_cell_measurement_theta_max 15.0
_cell_measurement_theta_min 14.8
_cell_volume 1506.1(11)
_computing_cell_refinement 'Rigaku/AFC Diffractometer Control'
_computing_data_collection 'Rigaku/AFC Diffractometer Control'
_computing_data_reduction teXsan
_computing_publication_material teXsan
_computing_structure_refinement SHELXL93
_computing_structure_solution 'DIRDIF92 (PATTY)'
_diffrn_ambient_temperature 294.5
_diffrn_measurement_device_type 'Rigaku AFC7R'
_diffrn_measurement_method \w-2\q
_diffrn_orient_matrix_UB_11 0.07879
_diffrn_orient_matrix_UB_12 -0.02458
_diffrn_orient_matrix_UB_13 0.01880
_diffrn_orient_matrix_UB_21 -0.02814
_diffrn_orient_matrix_UB_22 -0.03681
_diffrn_orient_matrix_UB_23 0.06328
_diffrn_orient_matrix_UB_31 -0.02873
_diffrn_orient_matrix_UB_32 -0.02697
_diffrn_orient_matrix_UB_33 -0.13655
_diffrn_radiation_detector 'scintillation counter'
_diffrn_radiation_monochromator graphite
_diffrn_radiation_source 'Rigaku rotating anode'
_diffrn_radiation_type 'Mo K\a'
_diffrn_radiation_wavelength 0.7107
_diffrn_reflns_av_R_equivalents 0.057
_diffrn_reflns_av_sigmaI/netI 0.066
_diffrn_reflns_limit_h_max 15
_diffrn_reflns_limit_h_min -14
_diffrn_reflns_limit_k_max 25
_diffrn_reflns_limit_k_min -25
_diffrn_reflns_limit_l_max 0
_diffrn_reflns_limit_l_min -8
_diffrn_reflns_number 7462
_diffrn_reflns_reduction_process 'Lp corrections applied'
_diffrn_reflns_theta_max 27.49
_diffrn_standards_decay_% -2.82
_diffrn_standards_interval_count 150
_diffrn_standards_number 3
_exptl_absorpt_coefficient_mu 4.846
_exptl_absorpt_correction_T_max 0.769
_exptl_absorpt_correction_T_min 0.645
_exptl_absorpt_correction_type analytical
_exptl_absorpt_process_details Tompa_analytical
_exptl_crystal_colour 'pale yellow'
_exptl_crystal_density_diffrn 1.939
_exptl_crystal_density_method 'not measured'
_exptl_crystal_description prismatic
_exptl_crystal_F_000 852.00
_exptl_crystal_size_max 0.920
_exptl_crystal_size_mid 0.060
_exptl_crystal_size_min 0.060
_refine_diff_density_max 4.88
_refine_diff_density_min -2.22
_refine_diff_density_rms 0.28
_refine_ls_extinction_coef 0.0000
_refine_ls_extinction_expression Fc^*^=kFc[1+0.001xFc^2^\l^3^/sin(2\q)]^-1/4^
_refine_ls_extinction_method SHELXL
_refine_ls_goodness_of_fit_ref 1.282
_refine_ls_hydrogen_treatment constr
_refine_ls_matrix_type full
_refine_ls_number_parameters 406
_refine_ls_number_reflns 6885
_refine_ls_number_restraints 0
_refine_ls_restrained_S_all 1.282
_refine_ls_R_factor_all 0.1040
_refine_ls_R_factor_gt 0.0619
_refine_ls_shift/su_max 0.0690
_refine_ls_shift/su_mean 0.0020
_refine_ls_structure_factor_coef Fsqd
_refine_ls_weighting_details 'w = 1/[\s^2^(Fo^2^) + (0.1000P)^2^+0.0000P] where P=(Fo^2^+2Fc^2^)/3'
_refine_ls_weighting_scheme calc
_refine_ls_wR_factor_ref 0.2271
_reflns_number_gt 5043
_reflns_number_total 6885
_reflns_threshold_expression >2.0sigma(I)
_cod_data_source_file b007292n.txt
_cod_data_source_block '[Pt(en)(bpy)](PF6)2.phe(3)'
_cod_original_cell_volume 1505(1)
_cod_original_sg_symbol_H-M 'P -1         '
_cod_original_formula_sum 'C26 H26 F12 N4 P2 Pt '
_cod_database_code 7010235

loop_
_symmetry_equiv_pos_as_xyz
x,y,z
-x,-y,-z

loop_
_atom_site_label
_atom_site_type_symbol
_atom_site_fract_x
_atom_site_fract_y
_atom_site_fract_z
_atom_site_U_iso_or_equiv
_atom_site_adp_type
_atom_site_occupancy
_atom_site_refinement_flags
_atom_site_disorder_assembly
_atom_site_disorder_group
Pt1 Pt 0.11632(3) 0.23534(2) 0.40686(5) 0.0417(1) Uani 1.00 . . .
P1 P 0.8274(3) 0.3503(2) 0.7858(6) 0.0662(8) Uani 1.00 . . .
P2 P 0.7997(3) 0.0526(2) 0.6234(6) 0.0631(7) Uani 1.00 . . .
F1 F 0.711(1) 0.3941(7) 0.700(2) 0.144(5) Uani 1.00 . . .
F2 F 0.761(1) 0.3212(9) 0.920(2) 0.156(6) Uani 1.00 . . .
F3 F 0.774(1) 0.2921(8) 0.623(3) 0.164(6) Uani 1.00 . . .
F4 F 0.9393(10) 0.3064(9) 0.879(3) 0.155(6) Uani 1.00 . . .
F5 F 0.892(2) 0.3738(8) 0.638(3) 0.164(6) Uani 1.00 . . .
F6 F 0.876(2) 0.412(1) 0.930(3) 0.25(1) Uani 1.00 . . .
F7 F 0.9110(8) 0.0992(7) 0.658(2) 0.114(4) Uani 1.00 . . .
F8 F 0.7564(8) 0.1008(5) 0.792(1) 0.097(3) Uani 1.00 . . .
F9 F 0.7248(7) 0.0966(5) 0.453(1) 0.087(2) Uani 1.00 . . .
F10 F 0.686(1) 0.0071(6) 0.590(2) 0.129(4) Uani 1.00 . . .
F11 F 0.839(1) 0.0011(7) 0.459(2) 0.132(5) Uani 1.00 . . .
F12 F 0.874(1) 0.0071(5) 0.796(2) 0.109(4) Uani 1.00 . . .
N1 N -0.0609(8) 0.2576(5) 0.294(2) 0.057(2) Uani 1.00 . . .
N2 N 0.0599(9) 0.1351(5) 0.359(1) 0.057(2) Uani 1.00 . . .
N3 N 0.2899(7) 0.2149(5) 0.512(1) 0.048(2) Uani 1.00 . . .
N4 N 0.1733(8) 0.3328(5) 0.449(1) 0.049(2) Uani 1.00 . . .
C1 C -0.131(1) 0.1942(8) 0.260(2) 0.073(4) Uani 1.00 . . .
C2 C -0.057(1) 0.1306(8) 0.208(2) 0.076(4) Uani 1.00 . . .
C3 C 0.3430(10) 0.1548(7) 0.542(2) 0.058(3) Uani 1.00 . . .
C4 C 0.466(1) 0.1456(7) 0.616(2) 0.064(3) Uani 1.00 . . .
C5 C 0.535(1) 0.2041(9) 0.655(2) 0.075(4) Uani 1.00 . . .
C6 C 0.482(1) 0.2683(8) 0.628(2) 0.065(3) Uani 1.00 . . .
C7 C 0.3584(9) 0.2736(6) 0.555(1) 0.048(2) Uani 1.00 . . .
C8 C 0.2932(10) 0.3391(6) 0.518(2) 0.050(2) Uani 1.00 . . .
C9 C 0.344(1) 0.4030(7) 0.547(2) 0.062(3) Uani 1.00 . . .
C10 C 0.272(1) 0.4619(7) 0.506(2) 0.070(3) Uani 1.00 . . .
C11 C 0.154(1) 0.4542(7) 0.436(2) 0.076(4) Uani 1.00 . . .
C12 C 0.105(1) 0.3908(7) 0.411(2) 0.064(3) Uani 1.00 . . .
C13 C 0.211(1) 0.195(1) 0.953(2) 0.087(5) Uani 1.00 . . .
C14 C 0.201(2) 0.127(1) 0.937(2) 0.087(5) Uani 1.00 . . .
C15 C 0.302(2) 0.085(1) 1.006(3) 0.096(5) Uani 1.00 . . .
C16 C 0.410(2) 0.111(1) 1.074(3) 0.098(5) Uani 1.00 . . .
C17 C 0.420(1) 0.1862(9) 1.088(2) 0.072(4) Uani 1.00 . . .
C18 C 0.536(1) 0.216(1) 1.164(2) 0.087(5) Uani 1.00 . . .
C19 C 0.548(1) 0.286(1) 1.167(2) 0.094(6) Uani 1.00 . . .
C20 C 0.453(1) 0.3282(9) 1.112(2) 0.075(4) Uani 1.00 . . .
C21 C 0.465(2) 0.402(1) 1.117(3) 0.103(6) Uani 1.00 . . .
C22 C 0.368(3) 0.444(1) 1.066(3) 0.121(8) Uani 1.00 . . .
C23 C 0.255(2) 0.421(1) 1.002(3) 0.111(7) Uani 1.00 . . .
C24 C 0.237(2) 0.350(1) 0.983(2) 0.092(5) Uani 1.00 . . .
C25 C 0.333(1) 0.3044(8) 1.039(2) 0.064(3) Uani 1.00 . . .
C26 C 0.319(1) 0.2306(8) 1.026(2) 0.066(3) Uani 1.00 . . .
H1 H -0.0838 0.2887 0.3828 0.0575 Uiso 1.00 . . .
H2 H -0.0725 0.2763 0.1817 0.0575 Uiso 1.00 . . .
H3 H 0.1104 0.1075 0.3131 0.0574 Uiso 1.00 . . .
H4 H 0.0546 0.1222 0.4723 0.0574 Uiso 1.00 . . .
H5 H -0.1482 0.1836 0.3836 0.0729 Uiso 1.00 . . .
H6 H -0.1997 0.1932 0.1559 0.0729 Uiso 1.00 . . .
H7 H -0.0490 0.1326 0.0758 0.0758 Uiso 1.00 . . .
H8 H -0.0940 0.0890 0.2116 0.0758 Uiso 1.00 . . .
H9 H 0.2949 0.1139 0.5171 0.0575 Uiso 1.00 . . .
H10 H 0.4987 0.0985 0.6361 0.0636 Uiso 1.00 . . .
H11 H 0.6169 0.1946 0.6990 0.0745 Uiso 1.00 . . .
H12 H 0.5281 0.3110 0.6564 0.0646 Uiso 1.00 . . .
H13 H 0.4268 0.4104 0.5973 0.0623 Uiso 1.00 . . .
H14 H 0.3048 0.5067 0.5217 0.0705 Uiso 1.00 . . .
H15 H 0.1050 0.4949 0.4067 0.0763 Uiso 1.00 . . .
H16 H 0.0205 0.3896 0.3676 0.0635 Uiso 1.00 . . .
H17 H 0.1420 0.2173 0.9149 0.0865 Uiso 1.00 . . .
H18 H 0.1237 0.1079 0.8802 0.0873 Uiso 1.00 . . .
H19 H 0.2924 0.0406 1.0032 0.0961 Uiso 1.00 . . .
H20 H 0.4783 0.0845 1.1107 0.0982 Uiso 1.00 . . .
H21 H 0.6035 0.1821 1.2023 0.0866 Uiso 1.00 . . .
H22 H 0.6226 0.3082 1.2115 0.0935 Uiso 1.00 . . .
H23 H 0.5361 0.4291 1.1625 0.1025 Uiso 1.00 . . .
H24 H 0.3785 0.4930 1.0680 0.1211 Uiso 1.00 . . .
H25 H 0.1942 0.4618 0.9724 0.1112 Uiso 1.00 . . .
H26 H 0.1594 0.3359 0.9345 0.0919 Uiso 1.00 . . .

loop_
_atom_site_aniso_label
_atom_site_aniso_U_11
_atom_site_aniso_U_22
_atom_site_aniso_U_33
_atom_site_aniso_U_12
_atom_site_aniso_U_13
_atom_site_aniso_U_23
Pt1 0.0384(2) 0.0431(2) 0.0449(2) 0.0029(1) 0.0137(1) 0.0061(1)
P1 0.057(2) 0.067(2) 0.075(2) -0.001(1) 0.015(2) 0.018(2)
P2 0.063(2) 0.049(2) 0.073(2) 0.007(1) 0.013(1) 0.008(1)
F1 0.127(10) 0.14(1) 0.18(1) 0.064(8) 0.048(9) 0.074(10)
F2 0.108(9) 0.22(2) 0.18(1) 0.041(9) 0.078(9) 0.13(1)
F3 0.14(1) 0.12(1) 0.20(2) -0.015(9) 0.02(1) -0.03(1)
F4 0.074(7) 0.18(1) 0.23(2) 0.040(7) 0.045(8) 0.12(1)
F5 0.20(1) 0.15(1) 0.20(1) 0.03(1) 0.14(1) 0.07(1)
F6 0.20(2) 0.23(2) 0.26(2) -0.08(2) 0.05(2) -0.15(2)
F7 0.059(5) 0.142(10) 0.136(9) -0.026(5) 0.003(5) 0.036(7)
F8 0.086(6) 0.092(7) 0.099(6) 0.034(5) 0.017(5) -0.004(5)
F9 0.071(5) 0.087(6) 0.095(6) 0.015(4) 0.002(4) 0.029(5)
F10 0.15(1) 0.103(9) 0.142(10) -0.058(8) 0.035(8) 0.015(7)
F11 0.17(1) 0.13(1) 0.081(6) 0.076(8) 0.035(7) 0.006(6)
F12 0.141(9) 0.084(6) 0.094(6) 0.063(6) 0.025(6) 0.026(5)
N1 0.045(5) 0.054(6) 0.075(6) 0.004(4) 0.015(4) 0.017(5)
N2 0.051(5) 0.057(6) 0.058(5) 0.002(4) 0.008(4) 0.000(4)
N3 0.046(4) 0.055(5) 0.045(4) 0.005(4) 0.017(3) 0.006(4)
N4 0.057(5) 0.042(4) 0.053(5) 0.002(4) 0.025(4) 0.005(4)
C1 0.045(6) 0.070(9) 0.10(1) -0.007(6) 0.020(6) -0.005(7)
C2 0.066(8) 0.070(9) 0.091(10) -0.013(6) 0.026(7) -0.011(7)
C3 0.043(5) 0.067(7) 0.057(6) 0.002(5) 0.011(5) -0.002(5)
C4 0.047(6) 0.064(7) 0.078(8) 0.016(5) 0.014(5) 0.015(6)
C5 0.040(6) 0.11(1) 0.072(8) 0.006(6) 0.015(5) 0.007(7)
C6 0.049(6) 0.087(9) 0.057(6) -0.006(6) 0.018(5) -0.001(6)
C7 0.044(5) 0.065(7) 0.038(5) -0.008(4) 0.016(4) -0.003(4)
C8 0.054(6) 0.055(6) 0.044(5) -0.007(5) 0.019(4) -0.003(4)
C9 0.063(7) 0.068(8) 0.057(6) -0.014(6) 0.018(5) 0.000(5)
C10 0.088(9) 0.051(7) 0.074(8) -0.008(6) 0.026(7) 0.003(6)
C11 0.10(1) 0.054(7) 0.088(9) 0.016(7) 0.037(8) 0.022(7)
C12 0.064(7) 0.055(7) 0.075(8) 0.011(5) 0.026(6) 0.010(6)
C13 0.071(8) 0.15(2) 0.050(7) -0.034(9) 0.029(6) -0.005(8)
C14 0.09(1) 0.11(1) 0.069(9) -0.04(1) 0.030(8) 0.000(8)
C15 0.12(2) 0.08(1) 0.09(1) -0.02(1) 0.04(1) 0.003(9)
C16 0.12(2) 0.11(2) 0.067(9) 0.00(1) 0.037(10) 0.009(9)
C17 0.068(8) 0.10(1) 0.050(6) -0.010(7) 0.023(6) 0.004(7)
C18 0.049(7) 0.15(2) 0.066(8) 0.001(8) 0.020(6) 0.009(9)
C19 0.049(7) 0.17(2) 0.062(8) -0.022(9) 0.003(6) 0.03(1)
C20 0.077(9) 0.10(1) 0.058(7) -0.013(8) 0.032(7) 0.001(7)
C21 0.12(2) 0.13(2) 0.08(1) -0.03(1) 0.05(1) -0.01(1)
C22 0.18(3) 0.11(2) 0.10(1) 0.00(2) 0.09(2) 0.00(1)
C23 0.13(2) 0.12(2) 0.11(1) 0.03(1) 0.06(1) 0.03(1)
C24 0.09(1) 0.13(2) 0.058(8) 0.01(1) 0.035(7) -0.001(9)
C25 0.065(7) 0.094(10) 0.040(5) -0.002(6) 0.026(5) 0.002(6)
C26 0.054(6) 0.10(1) 0.043(5) -0.016(6) 0.021(5) -0.005(6)

loop_
_atom_type_symbol
_atom_type_description
_atom_type_scat_dispersion_real
_atom_type_scat_dispersion_imag
_atom_type_scat_source
Pt Pt -1.703 8.390
;International Tables for Crystallography
(1992, Vol. C, Tables 4.2.6.8 and 6.1.1.4)
;
C C 0.003 0.002
;International Tables for Crystallography
(1992, Vol. C, Tables 4.2.6.8 and 6.1.1.4)
;
N N 0.006 0.003
;International Tables for Crystallography
(1992, Vol. C, Tables 4.2.6.8 and 6.1.1.4)
;
H H 0.000 0.000
;International Tables for Crystallography
(1992, Vol. C, Table 6.1.1.4)
;
P P 0.102 0.094
;International Tables for Crystallography
(1992, Vol. C, Tables 4.2.6.8 and 6.1.1.4)
;
F F 0.017 0.010
;International Tables for Crystallography
(1992, Vol. C, Tables 4.2.6.8 and 6.1.1.4)
;

loop_
_geom_angle_atom_site_label_1
_geom_angle_atom_site_label_2
_geom_angle_atom_site_label_3
_geom_angle
_geom_angle_site_symmetry_1
_geom_angle_site_symmetry_2
_geom_angle_site_symmetry_3
_geom_angle_publ_flag
N1 PT1 N2 82.9(4) 1_555 1_555 1_555 yes
N1 PT1 N3 178.7(4) 1_555 1_555 1_555 yes
N1 PT1 N4 97.6(4) 1_555 1_555 1_555 yes
N2 PT1 N3 97.9(4) 1_555 1_555 1_555 yes
N2 PT1 N4 178.8(4) 1_555 1_555 1_555 yes
N3 PT1 N4 81.6(4) 1_555 1_555 1_555 yes
F1 P1 F2 87.0(8) 1_555 1_555 1_555 yes
F1 P1 F3 86.8(8) 1_555 1_555 1_555 yes
F1 P1 F4 177.0(10) 1_555 1_555 1_555 yes
F1 P1 F5 93.9(9) 1_555 1_555 1_555 yes
F1 P1 F6 89.2(10) 1_555 1_555 1_555 yes
F2 P1 F3 86.6(9) 1_555 1_555 1_555 yes
F2 P1 F4 90.0(9) 1_555 1_555 1_555 yes
F2 P1 F5 175.1(9) 1_555 1_555 1_555 yes
F2 P1 F6 97(1) 1_555 1_555 1_555 yes
F3 P1 F4 93.7(8) 1_555 1_555 1_555 yes
F3 P1 F5 88.6(9) 1_555 1_555 1_555 yes
F3 P1 F6 174(1) 1_555 1_555 1_555 yes
F4 P1 F5 89.1(9) 1_555 1_555 1_555 yes
F4 P1 F6 90.6(10) 1_555 1_555 1_555 yes
F5 P1 F6 87(1) 1_555 1_555 1_555 yes
F7 P2 F8 90.8(6) 1_555 1_555 1_555 yes
F7 P2 F9 91.1(6) 1_555 1_555 1_555 yes
F7 P2 F10 178.7(7) 1_555 1_555 1_555 yes
F7 P2 F11 92.2(7) 1_555 1_555 1_555 yes
F7 P2 F12 89.9(6) 1_555 1_555 1_555 yes
F8 P2 F9 91.4(5) 1_555 1_555 1_555 yes
F8 P2 F10 88.1(6) 1_555 1_555 1_555 yes
F8 P2 F11 176.6(7) 1_555 1_555 1_555 yes
F8 P2 F12 88.5(6) 1_555 1_555 1_555 yes
F9 P2 F10 88.3(6) 1_555 1_555 1_555 yes
F9 P2 F11 90.0(6) 1_555 1_555 1_555 yes
F9 P2 F12 179.0(6) 1_555 1_555 1_555 yes
F10 P2 F11 88.9(7) 1_555 1_555 1_555 yes
F10 P2 F12 90.7(7) 1_555 1_555 1_555 yes
F11 P2 F12 90.0(6) 1_555 1_555 1_555 yes
PT1 N1 C1 110.9(7) 1_555 1_555 1_555 yes
PT1 N1 H1 108.7(7) 1_555 1_555 1_555 no
PT1 N1 H2 109.5(9) 1_555 1_555 1_555 no
C1 N1 H1 109(1) 1_555 1_555 1_555 no
C1 N1 H2 110.6(10) 1_555 1_555 1_555 no
H1 N1 H2 107(1) 1_555 1_555 1_555 no
PT1 N2 C2 109.5(8) 1_555 1_555 1_555 yes
PT1 N2 H3 109.6(9) 1_555 1_555 1_555 no
PT1 N2 H4 109.9(8) 1_555 1_555 1_555 no
C2 N2 H3 109(1) 1_555 1_555 1_555 no
C2 N2 H4 109(1) 1_555 1_555 1_555 no
H3 N2 H4 109(1) 1_555 1_555 1_555 no
PT1 N3 C3 127.9(8) 1_555 1_555 1_555 yes
PT1 N3 C7 113.5(7) 1_555 1_555 1_555 yes
C3 N3 C7 118.6(9) 1_555 1_555 1_555 yes
PT1 N4 C8 115.1(7) 1_555 1_555 1_555 yes
PT1 N4 C12 126.2(8) 1_555 1_555 1_555 yes
C8 N4 C12 118.7(10) 1_555 1_555 1_555 yes
N1 C1 C2 109(1) 1_555 1_555 1_555 yes
N1 C1 H5 112(1) 1_555 1_555 1_555 no
N1 C1 H6 115(1) 1_555 1_555 1_555 no
C2 C1 H5 102(1) 1_555 1_555 1_555 no
C2 C1 H6 105(1) 1_555 1_555 1_555 no
H5 C1 H6 109(1) 1_555 1_555 1_555 no
N2 C2 C1 107(1) 1_555 1_555 1_555 yes
N2 C2 H7 110(1) 1_555 1_555 1_555 no
N2 C2 H8 110(1) 1_555 1_555 1_555 no
C1 C2 H7 107(1) 1_555 1_555 1_555 no
C1 C2 H8 111(1) 1_555 1_555 1_555 no
H7 C2 H8 109(1) 1_555 1_555 1_555 no
N3 C3 C4 123(1) 1_555 1_555 1_555 yes
N3 C3 H9 118(1) 1_555 1_555 1_555 no
C4 C3 H9 117(1) 1_555 1_555 1_555 no
C3 C4 C5 117(1) 1_555 1_555 1_555 yes
C3 C4 H10 118(1) 1_555 1_555 1_555 no
C5 C4 H10 123(1) 1_555 1_555 1_555 no
C4 C5 C6 119(1) 1_555 1_555 1_555 yes
C4 C5 H11 114(1) 1_555 1_555 1_555 no
C6 C5 H11 125(1) 1_555 1_555 1_555 no
C5 C6 C7 119(1) 1_555 1_555 1_555 yes
C5 C6 H12 121(1) 1_555 1_555 1_555 no
C7 C6 H12 118(1) 1_555 1_555 1_555 no
N3 C7 C6 120(1) 1_555 1_555 1_555 yes
N3 C7 C8 115.7(9) 1_555 1_555 1_555 yes
C6 C7 C8 123(1) 1_555 1_555 1_555 yes
N4 C8 C7 114.1(10) 1_555 1_555 1_555 yes
N4 C8 C9 121(1) 1_555 1_555 1_555 yes
C7 C8 C9 124(1) 1_555 1_555 1_555 yes
C8 C9 C10 119(1) 1_555 1_555 1_555 yes
C8 C9 H13 124(1) 1_555 1_555 1_555 no
C10 C9 H13 116(1) 1_555 1_555 1_555 no
C9 C10 C11 118(1) 1_555 1_555 1_555 yes
C9 C10 H14 121(1) 1_555 1_555 1_555 no
C11 C10 H14 119(1) 1_555 1_555 1_555 no
C10 C11 C12 121(1) 1_555 1_555 1_555 yes
C10 C11 H15 117(1) 1_555 1_555 1_555 no
C12 C11 H15 120(1) 1_555 1_555 1_555 no
N4 C12 C11 121(1) 1_555 1_555 1_555 yes
N4 C12 H16 122(1) 1_555 1_555 1_555 no
C11 C12 H16 116(1) 1_555 1_555 1_555 no
C14 C13 C26 124(1) 1_555 1_555 1_555 yes
C14 C13 H17 112(1) 1_555 1_555 1_555 no
C26 C13 H17 122(2) 1_555 1_555 1_555 no
C13 C14 C15 119(1) 1_555 1_555 1_555 yes
C13 C14 H18 118(1) 1_555 1_555 1_555 no
C15 C14 H18 122(2) 1_555 1_555 1_555 no
C14 C15 C16 122(1) 1_555 1_555 1_555 yes
C14 C15 H19 117(2) 1_555 1_555 1_555 no
C16 C15 H19 120(2) 1_555 1_555 1_555 no
C15 C16 C17 117(1) 1_555 1_555 1_555 yes
C15 C16 H20 123(2) 1_555 1_555 1_555 no
C17 C16 H20 118(2) 1_555 1_555 1_555 no
C16 C17 C18 118(1) 1_555 1_555 1_555 yes
C16 C17 C26 121(1) 1_555 1_555 1_555 yes
C18 C17 C26 119(1) 1_555 1_555 1_555 yes
C17 C18 C19 119(1) 1_555 1_555 1_555 yes
C17 C18 H21 116(2) 1_555 1_555 1_555 no
C19 C18 H21 123(1) 1_555 1_555 1_555 no
C18 C19 C20 120(1) 1_555 1_555 1_555 yes
C18 C19 H22 123(1) 1_555 1_555 1_555 no
C20 C19 H22 115(2) 1_555 1_555 1_555 no
C19 C20 C21 121(1) 1_555 1_555 1_555 yes
C19 C20 C25 123(1) 1_555 1_555 1_555 yes
C21 C20 C25 115(1) 1_555 1_555 1_555 yes
C20 C21 C22 120(2) 1_555 1_555 1_555 yes
C20 C21 H23 129(2) 1_555 1_555 1_555 no
C22 C21 H23 110(2) 1_555 1_555 1_555 no
C21 C22 C23 123(2) 1_555 1_555 1_555 yes
C21 C22 H24 119(3) 1_555 1_555 1_555 no
C23 C22 H24 117(2) 1_555 1_555 1_555 no
C22 C23 C24 118(2) 1_555 1_555 1_555 yes
C22 C23 H25 111(2) 1_555 1_555 1_555 no
C24 C23 H25 129(2) 1_555 1_555 1_555 no
C23 C24 C25 120(1) 1_555 1_555 1_555 yes
C23 C24 H26 116(2) 1_555 1_555 1_555 no
C25 C24 H26 123(2) 1_555 1_555 1_555 no
C20 C25 C24 121(1) 1_555 1_555 1_555 yes
C20 C25 C26 116(1) 1_555 1_555 1_555 yes
C24 C25 C26 122(1) 1_555 1_555 1_555 yes
C13 C26 C17 113(1) 1_555 1_555 1_555 yes
C13 C26 C25 126(1) 1_555 1_555 1_555 yes
C17 C26 C25 119(1) 1_555 1_555 1_555 yes

loop_
_geom_bond_atom_site_label_1
_geom_bond_atom_site_label_2
_geom_bond_distance
_geom_bond_site_symmetry_1
_geom_bond_site_symmetry_2
_geom_bond_publ_flag
PT1 N1 2.054(9) 1_555 1_555 yes
PT1 N2 2.06(1) 1_555 1_555 yes
PT1 N3 2.003(8) 1_555 1_555 yes
PT1 N4 2.009(9) 1_555 1_555 yes
P1 F1 1.58(1) 1_555 1_555 yes
P1 F2 1.54(2) 1_555 1_555 yes
P1 F3 1.52(1) 1_555 1_555 yes
P1 F4 1.55(1) 1_555 1_555 yes
P1 F5 1.56(2) 1_555 1_555 yes
P1 F6 1.50(2) 1_555 1_555 yes
P2 F7 1.58(1) 1_555 1_555 yes
P2 F8 1.57(1) 1_555 1_555 yes
P2 F9 1.577(10) 1_555 1_555 yes
P2 F10 1.59(1) 1_555 1_555 yes
P2 F11 1.57(1) 1_555 1_555 yes
P2 F12 1.60(1) 1_555 1_555 yes
N1 C1 1.49(2) 1_555 1_555 yes
N1 H1 0.889 1_555 1_555 no
N1 H2 0.874 1_555 1_555 no
N2 C2 1.48(2) 1_555 1_555 yes
N2 H3 0.874 1_555 1_555 no
N2 H4 0.869 1_555 1_555 no
N3 C3 1.31(2) 1_555 1_555 yes
N3 C7 1.39(1) 1_555 1_555 yes
N4 C8 1.37(1) 1_555 1_555 yes
N4 C12 1.36(2) 1_555 1_555 yes
C1 C2 1.53(2) 1_555 1_555 yes
C1 H5 0.974 1_555 1_555 no
C1 H6 0.921 1_555 1_555 no
C2 H7 0.950 1_555 1_555 no
C2 H8 0.947 1_555 1_555 no
C3 C4 1.40(2) 1_555 1_555 yes
C3 H9 0.975 1_555 1_555 no
C4 C5 1.39(2) 1_555 1_555 yes
C4 H10 0.986 1_555 1_555 no
C5 C6 1.37(2) 1_555 1_555 yes
C5 H11 0.946 1_555 1_555 no
C6 C7 1.40(2) 1_555 1_555 yes
C6 H12 0.991 1_555 1_555 no
C7 C8 1.46(2) 1_555 1_555 yes
C8 C9 1.38(2) 1_555 1_555 yes
C9 C10 1.39(2) 1_555 1_555 yes
C9 H13 0.948 1_555 1_555 no
C10 C11 1.36(2) 1_555 1_555 yes
C10 H14 0.953 1_555 1_555 no
C11 C12 1.36(2) 1_555 1_555 yes
C11 H15 0.958 1_555 1_555 no
C12 H16 0.952 1_555 1_555 no
C13 C14 1.34(3) 1_555 1_555 yes
C13 C26 1.41(2) 1_555 1_555 yes
C13 H17 0.884 1_555 1_555 no
C14 C15 1.40(3) 1_555 1_555 yes
C14 H18 0.962 1_555 1_555 no
C15 C16 1.33(3) 1_555 1_555 yes
C15 H19 0.881 1_555 1_555 no
C16 C17 1.46(3) 1_555 1_555 yes
C16 H20 0.924 1_555 1_555 no
C17 C18 1.44(2) 1_555 1_555 yes
C17 C26 1.42(2) 1_555 1_555 yes
C18 C19 1.38(3) 1_555 1_555 yes
C18 H21 0.997 1_555 1_555 no
C19 C20 1.35(2) 1_555 1_555 yes
C19 H22 0.958 1_555 1_555 no
C20 C21 1.44(3) 1_555 1_555 yes
C20 C25 1.44(2) 1_555 1_555 yes
C21 C22 1.36(4) 1_555 1_555 yes
C21 H23 0.976 1_555 1_555 no
C22 C23 1.36(4) 1_555 1_555 yes
C22 H24 0.961 1_555 1_555 no
C23 C24 1.41(3) 1_555 1_555 yes
C23 H25 1.030 1_555 1_555 no
C24 C25 1.38(2) 1_555 1_555 yes
C24 H26 0.927 1_555 1_555 no
C25 C26 1.44(2) 1_555 1_555 yes

loop_
_geom_contact_atom_site_label_1
_geom_contact_atom_site_label_2
_geom_contact_distance
_geom_contact_site_symmetry_1
_geom_contact_site_symmetry_2
_geom_contact_publ_flag
PT1 C13 3.59(2) 1_555 1_554 ?
PT1 H17 3.46 1_555 1_554 ?
F1 C10 3.33(2) 1_555 2_666 ?
F1 C22 3.54(3) 1_555 2_667 ?
F2 N1 3.18(2) 1_555 1_656 ?
F2 C1 3.56(2) 1_555 1_656 ?
F3 C1 3.35(2) 1_555 1_655 ?
F3 N1 3.36(2) 1_555 1_655 ?
F3 C19 3.51(2) 1_555 1_554 ?
F4 N1 3.13(2) 1_555 1_656 ?
F4 C24 3.51(2) 1_555 1_655 ?
F5 N1 3.20(2) 1_555 1_655 ?
F5 C12 3.34(3) 1_555 1_655 ?
F5 C11 3.44(2) 1_555 2_666 ?
F6 C23 3.53(3) 1_555 2_667 ?
F7 N2 3.21(2) 1_555 1_655 ?
F7 C2 3.36(2) 1_555 1_655 ?
F7 C1 3.41(2) 1_555 1_655 ?
F7 C14 3.46(2) 1_555 1_655 ?
F8 C2 3.11(2) 1_555 1_656 ?
F8 C1 3.46(2) 1_555 1_656 ?
F9 C1 3.24(2) 1_555 1_655 ?
F9 C18 3.52(2) 1_555 1_554 ?
F9 C2 3.57(2) 1_555 1_655 ?
F10 C3 3.18(2) 1_555 2_656 ?
F10 C15 3.47(3) 1_555 2_657 ?
F10 C4 3.50(2) 1_555 2_656 ?
F11 N2 3.10(2) 1_555 2_656 ?
F11 C14 3.41(2) 1_555 2_656 ?
F11 C15 3.45(2) 1_555 2_656 ?
F12 N2 2.98(1) 1_555 2_656 ?
F12 C2 3.34(2) 1_555 2_656 ?
F12 C2 3.43(2) 1_555 1_656 ?
F12 C15 3.47(3) 1_555 2_657 ?
F12 F12 3.51(2) 1_555 2_757 ?
N3 C26 3.52(2) 1_555 1_554 ?
N4 C24 3.55(2) 1_555 1_554 ?
C3 C16 3.52(2) 1_555 1_554 ?
C5 C18 3.42(2) 1_555 1_554 ?
C6 C18 3.45(2) 1_555 1_554 ?
C6 C19 3.54(2) 1_555 1_554 ?
C7 C26 3.55(2) 1_555 1_554 ?
C8 C25 3.44(2) 1_555 1_554 ?
C8 C24 3.59(2) 1_555 1_554 ?
C9 C22 3.60(3) 1_555 1_554 ?
C10 C23 3.42(3) 1_555 1_554 ?
C10 C22 3.49(3) 1_555 1_554 ?
C11 C23 3.49(3) 1_555 1_554 ?
